data_7710254
loop_
_publ_author_name
'Ahmed, Naushad'
'Ansari, Kamal Uddin'

_publ_section_title
;
 Zero-Field Slow Magnetic Relaxation Behavior of Zn2Dy in a Family of
 Trinuclear Near Linear Zn2Ln Complexes: Synthesis, Experimental and
 Theoretical Investigations
;
_journal_name_full 'Dalton Transactions'
_journal_paper_doi 10.1039/D2DT00926A
_journal_year 2022
_chemical_formula_moiety 'C62 H59 N4 O14 Tb Zn2, 2(N O3), 2(C H4 O), 1(C H4 O)'
_chemical_formula_sum 'C65 H71 N6 O23 Tb Zn2'
_chemical_formula_weight 1593.99
_space_group_crystal_system triclinic
_space_group_IT_number 2
_space_group_name_Hall '-P 1'
_space_group_name_H-M_alt 'P -1'
_atom_sites_solution_hydrogens mixed
_atom_sites_solution_primary dual
_audit_creation_date 2022-05-07
_audit_creation_method
;
Olex2 1.5
(compiled 2022.04.07 svn.rca3783a0 for OlexSys, GUI svn.r6498)
;
_audit_update_record
;
2022-05-09 deposited with the CCDC.	2022-05-12 downloaded from the CCDC.
;
_cell_angle_alpha 85.513(4)
_cell_angle_beta 87.341(4)
_cell_angle_gamma 61.328(4)
_cell_formula_units_Z 2
_cell_length_a 12.7840(16)
_cell_length_b 13.1615(17)
_cell_length_c 22.061(3)
_cell_measurement_reflns_used 9923
_cell_measurement_temperature 273.15
_cell_measurement_theta_max 24.28
_cell_measurement_theta_min 2.48
_cell_volume 3246.6(7)
_computing_data_collection
;
CrystalClear-SM Expert 2.1 b28 (Rigaku, 2013)
;
_computing_data_reduction
;
CrystalClear-SM Expert 2.1 b28 (Rigaku, 2013)
;
_computing_molecular_graphics 'Olex2 1.5 (Dolomanov et al., 2009)'
_computing_publication_material 'Olex2 1.5 (Dolomanov et al., 2009)'
_computing_structure_refinement 'SHELXL 2018/3 (Sheldrick, 2015)'
_computing_structure_solution 'SHELXT 2018/2 (Sheldrick, 2018)'
_diffrn_ambient_temperature 273.15
_diffrn_measured_fraction_theta_full 1.000
_diffrn_measured_fraction_theta_max 1.000
_diffrn_measurement_device_type 'Bruker APEX-II CCD'
_diffrn_measurement_method '\f and \w scans'
_diffrn_radiation_type MoK\a
_diffrn_radiation_wavelength 0.71073
_diffrn_reflns_av_R_equivalents 0.0583
_diffrn_reflns_av_unetI/netI 0.0333
_diffrn_reflns_Laue_measured_fraction_full 1.000
_diffrn_reflns_Laue_measured_fraction_max 1.000
_diffrn_reflns_limit_h_max 15
_diffrn_reflns_limit_h_min -15
_diffrn_reflns_limit_k_max 15
_diffrn_reflns_limit_k_min -15
_diffrn_reflns_limit_l_max 26
_diffrn_reflns_limit_l_min -26
_diffrn_reflns_number 93955
_diffrn_reflns_point_group_measured_fraction_full 1.000
_diffrn_reflns_point_group_measured_fraction_max 1.000
_diffrn_reflns_theta_full 24.999
_diffrn_reflns_theta_max 24.999
_diffrn_reflns_theta_min 1.942
_diffrn_standards_number 0
_exptl_absorpt_coefficient_mu 1.887
_exptl_absorpt_correction_T_max 1
_exptl_absorpt_correction_T_min 0.83702
_exptl_absorpt_correction_type multi-scan
_exptl_absorpt_process_details SADABS
_exptl_crystal_colour 'clear light yellow'
_exptl_crystal_colour_lustre clear
_exptl_crystal_colour_modifier light
_exptl_crystal_colour_primary yellow
_exptl_crystal_density_diffrn 1.630
_exptl_crystal_description block
_exptl_crystal_F_000 1516
_exptl_crystal_size_max 0.21
_exptl_crystal_size_mid 0.034
_exptl_crystal_size_min 0.025
_refine_diff_density_max 0.620
_refine_diff_density_min -0.583
_refine_diff_density_rms 0.068
_refine_ls_extinction_method none
_refine_ls_goodness_of_fit_ref 1.030
_refine_ls_hydrogen_treatment mixed
_refine_ls_matrix_type full
_refine_ls_number_parameters 861
_refine_ls_number_reflns 11448
_refine_ls_number_restraints 194
_refine_ls_restrained_S_all 1.040
_refine_ls_R_factor_all 0.0478
_refine_ls_R_factor_gt 0.0343
_refine_ls_shift/su_max 0.001
_refine_ls_shift/su_mean 0.000
_refine_ls_structure_factor_coef Fsqd
_refine_ls_weighting_details 'w=1/[\s^2^(Fo^2^)+(0.0344P)^2^+3.7817P] where P=(Fo^2^+2Fc^2^)/3'
_refine_ls_weighting_scheme calc
_refine_ls_wR_factor_gt 0.0774
_refine_ls_wR_factor_ref 0.0830
_reflns_Friedel_coverage 0.000
_reflns_number_gt 9410
_reflns_number_total 11448
_reflns_threshold_expression 'I > 2\s(I)'
_cod_data_source_file d2dt00926a2.cif
_cod_data_source_block Zn2Tb
_cod_database_code 7710254
_shelx_shelxl_version_number 2018/3
_shelx_space_group_comment
;
The symmetry employed for this shelxl refinement is uniquely defined
by the following loop, which should always be used as a source of
symmetry information in preference to the above space-group names.
They are only intended as comments.
;
_shelx_estimated_absorpt_t_max 0.954
_shelx_estimated_absorpt_t_min 0.693
_olex2_refinement_description
;
1. Restrained distances
 O53-H53
 0.85 with sigma of 0.01
 O33-H33
 0.85 with sigma of 0.01
 N2-O3 = N2-O5
 1.25 with sigma of 0.02
 N2-O1
 1.24 with sigma of 0.02
 N4-O4
 1.24 with sigma of 0.02
 N4-O2 = N4-O6
 1.25 with sigma of 0.02
 C64-H53
 1.896626 with sigma of 0.02
 C44-H33
 1.882775 with sigma of 0.02
 Zn2-H53
 2.964808 with sigma of 0.02
 Zn1-H33
 3.017247 with sigma of 0.02
 N2-O3 \\sim N2-O1 \\sim N2-O5
 with sigma of 0.02
 O3-O1 \\sim O1-O5 \\sim O5-O3
 with sigma of 0.04
 N2-O5 \\sim N2-O5A
 with sigma of 0.02
 N2-O3 \\sim N2-O3A
 with sigma of 0.02
 N2-O1 \\sim N2-O1A
 with sigma of 0.02
 N4-O2 \\sim N4-O4 \\sim N4-O6
 with sigma of 0.02
 O2-O4 \\sim O4-O6 \\sim O6-O2
 with sigma of 0.04
2. Restrained planarity
 N2, O3, O1, O5
 with sigma of 0.1
 N4, O2, O4, O6
 with sigma of 0.1
3. Rigid bond restraints
 O3, N2, O3A, O1, O1A, O5, O5A
 with sigma for 1-2 distances of 0.01 and sigma for 1-3 distances of 0.01
4. Uiso/Uaniso restraints and constraints
N2 \\sim O3 \\sim O1 \\sim O5: within 2A with sigma of 0.04 and sigma for
terminal atoms of 0.08 within 2A
O5A \\sim O3 \\sim O3A \\sim O1 \\sim O1A \\sim O5 \\sim N2: within 2A with
sigma of 0.04 and sigma for terminal atoms of 0.08 within 2A
N4 \\sim O2 \\sim O4 \\sim O6: within 2A with sigma of 0.04 and sigma for
terminal atoms of 0.08 within 2A
5. Rigid body (RIGU) restrains
 N2, O3, O1, O5
 with sigma for 1-2 distances of 0.004 and sigma for 1-3 distances of 0.004
 O5A, O3, N2, O3A, O1, O5, O1A
 with sigma for 1-2 distances of 0.004 and sigma for 1-3 distances of 0.004
 N4, O2, O4, O6
 with sigma for 1-2 distances of 0.004 and sigma for 1-3 distances of 0.004
6. Others
 Sof(O1A)=Sof(O3A)=Sof(O5A)=1-FVAR(1)
 Sof(O3)=Sof(O1)=Sof(O5)=FVAR(1)
7.a Secondary CH2 refined with riding coordinates:
 C45(H45A,H45B), C44(H44A,H44B), C84(H84A,H84B), C64(H64A,H64B)
7.b Aromatic/amide H refined with riding coordinates:
 C22(H22), C21(H21), C20(H20), C19(H19), C17(H17), C14(H14), C13(H13A),
 C12(H12), C42(H42), C41(H41), C40(H40), C39(H39), C37(H37), C32(H32),
 C33(H33A), C34(H34), C52(H52), C53(H53A), C54(H54), C82(H82), C81(H81),
 C80(H80), C79(H79), C77(H77), C72(H72), C73(H73A), C74(H74), C59(H59),
 C60(H60), C61(H61), C62(H62), C57(H57)
7.c Idealised Me refined as rotating group:
 C25(H25A,H25B,H25C), C27(H27A,H27B,H27C), C85(H85A,H85B,H85C), C65(H65A,H65B,
 H65C), C92(H92A,H92B,H92C)
7.d Idealised tetrahedral OH refined as rotating group:
 O13(H13), O73(H73)
;
_smtbx_masks_special_details
;
A solvent mask was calculated and 105 electrons were 
found in a volume of 427\%A^3^ in 2 voids per unit cell. 
This is consistent with the presence of 2[CH4O], 1[CH4O] per Formula Unit 
which account for 108 electrons per unit cell.
;
_olex2_submission_special_instructions 'No special instructions were received'

loop_
_space_group_symop_operation_xyz
'x, y, z'
'-x, -y, -z'

loop_
_atom_site_label
_atom_site_type_symbol
_atom_site_fract_x
_atom_site_fract_y
_atom_site_fract_z
_atom_site_U_iso_or_equiv
_atom_site_adp_type
_atom_site_occupancy
_atom_site_site_symmetry_order
_atom_site_calc_flag
_atom_site_refinement_flags_posn
_atom_site_refinement_flags_adp
_atom_site_refinement_flags_occupancy
_atom_site_disorder_assembly
_atom_site_disorder_group
Tb1 Tb 0.61794(2) 0.60527(2) 0.23929(2) 0.03897(7) Uani 1 1 d . . . . .
Zn1 Zn 0.75368(4) 0.78352(4) 0.18939(2) 0.04478(12) Uani 1 1 d D . . . .
Zn2 Zn 0.43871(4) 0.46858(4) 0.28848(2) 0.04228(11) Uani 1 1 d D . . . .
O11 O 0.6343(2) 0.7351(2) 0.16654(11) 0.0411(6) Uani 1 1 d . . . . .
O13 O 0.9319(2) 0.6271(2) 0.19559(13) 0.0542(7) Uani 1 1 d . . . . .
H13 H 0.912666 0.579429 0.210606 0.081 Uiso 1 1 calc R U . . .
O12 O 0.4280(2) 0.7530(2) 0.17800(13) 0.0499(7) Uani 1 1 d . . . . .
O32 O 0.7183(2) 0.5549(2) 0.34667(12) 0.0486(7) Uani 1 1 d . . . . .
O31 O 0.7215(2) 0.7090(2) 0.26825(11) 0.0431(6) Uani 1 1 d . . . . .
O52 O 0.6527(2) 0.5230(2) 0.12977(12) 0.0477(7) Uani 1 1 d . . . . .
O51 O 0.5035(2) 0.5094(2) 0.20914(11) 0.0412(6) Uani 1 1 d . . . . .
O73 O 0.6041(2) 0.2926(2) 0.28172(13) 0.0521(7) Uani 1 1 d . . . . .
H73 H 0.650620 0.315311 0.268145 0.078 Uiso 1 1 calc R U . . .
N9 N 0.4501(3) 0.4124(3) 0.37990(14) 0.0421(7) Uani 1 1 d . . . . .
O71 O 0.4939(2) 0.5807(2) 0.31228(11) 0.0402(6) Uani 1 1 d . . . . .
O72 O 0.4824(2) 0.7794(2) 0.30624(12) 0.0497(7) Uani 1 1 d . . . . .
O53 O 0.2464(2) 0.6118(2) 0.30863(14) 0.0549(7) Uani 1 1 d D . . . .
H53 H 0.2231(18) 0.649(3) 0.3411(12) 0.082 Uiso 1 1 d D U . . .
O93 O 0.8325(2) 0.4893(2) 0.21938(14) 0.0544(7) Uani 1 1 d . . . . .
O92 O 0.7407(2) 0.3946(2) 0.25397(14) 0.0548(7) Uani 1 1 d . . . . .
N1 N 0.7969(3) 0.7849(3) 0.09686(15) 0.0462(8) Uani 1 1 d . . . . .
O33 O 0.6006(2) 0.9780(2) 0.16809(16) 0.0623(8) Uani 1 1 d D . . . .
H33 H 0.5278(15) 1.0034(17) 0.159(2) 0.093 Uiso 1 1 d D U . . .
N3 N 0.8103(3) 0.8720(3) 0.23852(15) 0.0439(8) Uani 1 1 d . . . . .
C55 C 0.4477(3) 0.4046(3) 0.14403(17) 0.0418(9) Uani 1 1 d . . . . .
N5 N 0.3468(3) 0.4106(3) 0.24104(16) 0.0447(8) Uani 1 1 d . . . . .
C45 C 1.0048(4) 0.5828(4) 0.1427(2) 0.0572(11) Uani 1 1 d . . . . .
H45A H 0.971642 0.546025 0.119160 0.069 Uiso 1 1 calc R U . . .
H45B H 1.084383 0.524550 0.155088 0.069 Uiso 1 1 calc R U . . .
C23 C 1.0118(4) 0.6782(4) 0.1042(2) 0.0519(10) Uani 1 1 d . . . . .
C22 C 1.1232(4) 0.6670(4) 0.0876(2) 0.0651(13) Uani 1 1 d . . . . .
H22 H 1.191623 0.603500 0.103251 0.078 Uiso 1 1 calc R U . . .
C21 C 1.1336(5) 0.7489(5) 0.0480(3) 0.0788(16) Uani 1 1 d . . . . .
H21 H 1.208440 0.740063 0.036888 0.095 Uiso 1 1 calc R U . . .
C20 C 1.0334(5) 0.8423(5) 0.0256(3) 0.0781(16) Uani 1 1 d . . . . .
H20 H 1.040184 0.897488 -0.000863 0.094 Uiso 1 1 calc R U . . .
C19 C 0.9217(5) 0.8565(4) 0.0415(2) 0.0689(13) Uani 1 1 d . . . . .
H19 H 0.853944 0.921374 0.026310 0.083 Uiso 1 1 calc R U . . .
C18 C 0.9107(4) 0.7746(4) 0.07993(19) 0.0486(10) Uani 1 1 d . . . . .
C17 C 0.7193(4) 0.8093(3) 0.05514(19) 0.0489(10) Uani 1 1 d . . . . .
H17 H 0.741401 0.820629 0.015458 0.059 Uiso 1 1 calc R U . . .
C15 C 0.6017(4) 0.8208(3) 0.06413(18) 0.0454(9) Uani 1 1 d . . . . .
C14 C 0.5216(4) 0.8667(3) 0.01500(19) 0.0542(11) Uani 1 1 d . . . . .
H14 H 0.546122 0.887106 -0.022148 0.065 Uiso 1 1 calc R U . . .
C13 C 0.4087(4) 0.8814(4) 0.0214(2) 0.0583(12) Uani 1 1 d . . . . .
H13A H 0.356198 0.914749 -0.010908 0.070 Uiso 1 1 calc R U . . .
C12 C 0.3709(4) 0.8476(4) 0.0753(2) 0.0553(11) Uani 1 1 d . . . . .
H12 H 0.293248 0.859432 0.079582 0.066 Uiso 1 1 calc R U . . .
C11 C 0.4495(3) 0.7964(3) 0.12242(18) 0.0440(9) Uani 1 1 d . . . . .
C16 C 0.5649(3) 0.7837(3) 0.11813(17) 0.0408(9) Uani 1 1 d . . . . .
C25 C 0.3085(4) 0.7770(5) 0.1919(3) 0.0784(16) Uani 1 1 d . . . . .
H25A H 0.256518 0.859227 0.188115 0.118 Uiso 1 1 calc R U . . .
H25B H 0.304350 0.748008 0.232748 0.118 Uiso 1 1 calc R U . . .
H25C H 0.284206 0.739715 0.164147 0.118 Uiso 1 1 calc R U . . .
C44 C 0.6128(4) 1.0726(4) 0.1870(2) 0.0599(12) Uani 1 1 d D . . . .
H44A H 0.591929 1.082266 0.229817 0.072 Uiso 1 1 calc R U . . .
H44B H 0.558289 1.143361 0.164310 0.072 Uiso 1 1 calc R U . . .
C43 C 0.7378(4) 1.0527(3) 0.1772(2) 0.0507(10) Uani 1 1 d . . . . .
C42 C 0.7606(4) 1.1327(4) 0.1434(2) 0.0631(12) Uani 1 1 d . . . . .
H42 H 0.697727 1.197889 0.124695 0.076 Uiso 1 1 calc R U . . .
C41 C 0.8749(5) 1.1180(4) 0.1367(2) 0.0704(14) Uani 1 1 d . . . . .
H41 H 0.888362 1.173161 0.113893 0.085 Uiso 1 1 calc R U . . .
C40 C 0.9687(5) 1.0218(4) 0.1636(2) 0.0716(14) Uani 1 1 d . . . . .
H40 H 1.045711 1.011896 0.159038 0.086 Uiso 1 1 calc R U . . .
C39 C 0.9489(4) 0.9402(4) 0.1975(2) 0.0612(12) Uani 1 1 d . . . . .
H39 H 1.012356 0.874503 0.215420 0.073 Uiso 1 1 calc R U . . .
C38 C 0.8340(4) 0.9565(3) 0.20464(19) 0.0468(10) Uani 1 1 d . . . . .
C37 C 0.8341(3) 0.8525(3) 0.29555(19) 0.0448(9) Uani 1 1 d . . . . .
H37 H 0.865245 0.895359 0.311680 0.054 Uiso 1 1 calc R U . . .
C35 C 0.8177(3) 0.7714(3) 0.33707(18) 0.0436(9) Uani 1 1 d . . . . .
C36 C 0.7669(3) 0.7025(3) 0.32138(18) 0.0415(9) Uani 1 1 d . . . . .
C31 C 0.7654(3) 0.6211(3) 0.36687(17) 0.0427(9) Uani 1 1 d . . . . .
C27 C 0.7297(4) 0.4593(4) 0.3875(2) 0.0626(12) Uani 1 1 d . . . . .
H27A H 0.812510 0.407164 0.395133 0.094 Uiso 1 1 calc R U . . .
H27B H 0.694660 0.418758 0.369508 0.094 Uiso 1 1 calc R U . . .
H27C H 0.689384 0.488222 0.425179 0.094 Uiso 1 1 calc R U . . .
C32 C 0.8082(4) 0.6096(4) 0.42406(18) 0.0517(10) Uani 1 1 d . . . . .
H32 H 0.806437 0.554526 0.452606 0.062 Uiso 1 1 calc R U . . .
C33 C 0.8543(4) 0.6809(4) 0.4393(2) 0.0581(11) Uani 1 1 d . . . . .
H33A H 0.882352 0.674502 0.478355 0.070 Uiso 1 1 calc R U . . .
C34 C 0.8583(4) 0.7599(4) 0.3970(2) 0.0546(11) Uani 1 1 d . . . . .
H34 H 0.888453 0.807590 0.407800 0.066 Uiso 1 1 calc R U . . .
C51 C 0.5908(3) 0.4684(3) 0.11288(17) 0.0419(9) Uani 1 1 d . . . . .
C52 C 0.6042(4) 0.4226(3) 0.05710(18) 0.0509(10) Uani 1 1 d . . . . .
H52 H 0.657469 0.427496 0.028388 0.061 Uiso 1 1 calc R U . . .
C53 C 0.5377(4) 0.3695(4) 0.04412(19) 0.0582(12) Uani 1 1 d . . . . .
H53A H 0.545698 0.339606 0.006341 0.070 Uiso 1 1 calc R U . . .
C54 C 0.4606(4) 0.3607(3) 0.08639(19) 0.0512(10) Uani 1 1 d . . . . .
H54 H 0.416063 0.325272 0.077001 0.061 Uiso 1 1 calc R U . . .
C56 C 0.5120(3) 0.4619(3) 0.15780(16) 0.0380(8) Uani 1 1 d . . . . .
C84 C 0.6548(4) 0.2150(4) 0.3341(2) 0.0553(11) Uani 1 1 d . . . . .
H84A H 0.695675 0.243534 0.358163 0.066 Uiso 1 1 calc R U . . .
H84B H 0.712757 0.139119 0.321355 0.066 Uiso 1 1 calc R U . . .
C83 C 0.5595(4) 0.2046(3) 0.37225(19) 0.0483(10) Uani 1 1 d . . . . .
C82 C 0.5720(4) 0.0954(4) 0.3882(2) 0.0594(12) Uani 1 1 d . . . . .
H82 H 0.636238 0.030544 0.372804 0.071 Uiso 1 1 calc R U . . .
C81 C 0.4908(5) 0.0808(4) 0.4267(2) 0.0666(13) Uani 1 1 d . . . . .
H81 H 0.501383 0.006775 0.437529 0.080 Uiso 1 1 calc R U . . .
C80 C 0.3947(5) 0.1762(4) 0.4488(2) 0.0663(13) Uani 1 1 d . . . . .
H80 H 0.339898 0.166859 0.474642 0.080 Uiso 1 1 calc R U . . .
C79 C 0.3792(4) 0.2867(4) 0.43262(19) 0.0555(11) Uani 1 1 d . . . . .
H79 H 0.312599 0.351354 0.446525 0.067 Uiso 1 1 calc R U . . .
C78 C 0.4627(3) 0.3006(3) 0.39581(18) 0.0445(9) Uani 1 1 d . . . . .
C77 C 0.4269(3) 0.4820(3) 0.42221(18) 0.0442(9) Uani 1 1 d . . . . .
H77 H 0.414950 0.456522 0.461132 0.053 Uiso 1 1 calc R U . . .
C75 C 0.4174(3) 0.5967(3) 0.41516(17) 0.0413(9) Uani 1 1 d . . . . .
C76 C 0.4526(3) 0.6390(3) 0.36238(17) 0.0404(9) Uani 1 1 d . . . . .
C71 C 0.4450(3) 0.7496(3) 0.36106(18) 0.0451(9) Uani 1 1 d . . . . .
C85 C 0.4668(5) 0.8949(4) 0.2975(2) 0.0737(15) Uani 1 1 d . . . . .
H85A H 0.384242 0.949828 0.303102 0.111 Uiso 1 1 calc R U . . .
H85B H 0.491835 0.906642 0.257050 0.111 Uiso 1 1 calc R U . . .
H85C H 0.513877 0.905612 0.326463 0.111 Uiso 1 1 calc R U . . .
C72 C 0.4044(4) 0.8155(4) 0.4104(2) 0.0567(11) Uani 1 1 d . . . . .
H72 H 0.400372 0.888055 0.408996 0.068 Uiso 1 1 calc R U . . .
C73 C 0.3691(4) 0.7733(4) 0.4628(2) 0.0612(12) Uani 1 1 d . . . . .
H73A H 0.340186 0.818205 0.496233 0.073 Uiso 1 1 calc R U . . .
C74 C 0.3770(4) 0.6669(4) 0.46492(19) 0.0532(11) Uani 1 1 d . . . . .
H74 H 0.354820 0.639212 0.500575 0.064 Uiso 1 1 calc R U . . .
C58 C 0.2648(3) 0.3840(4) 0.27556(19) 0.0479(10) Uani 1 1 d . . . . .
C59 C 0.2817(4) 0.2719(4) 0.2839(2) 0.0599(12) Uani 1 1 d . . . . .
H59 H 0.344262 0.212162 0.264191 0.072 Uiso 1 1 calc R U . . .
C60 C 0.2055(5) 0.2492(5) 0.3217(3) 0.0737(14) Uani 1 1 d . . . . .
H60 H 0.216434 0.174007 0.327483 0.088 Uiso 1 1 calc R U . . .
C61 C 0.1132(4) 0.3377(5) 0.3508(3) 0.0769(15) Uani 1 1 d . . . . .
H61 H 0.062876 0.321929 0.376948 0.092 Uiso 1 1 calc R U . . .
C62 C 0.0949(4) 0.4494(5) 0.3414(2) 0.0701(14) Uani 1 1 d . . . . .
H62 H 0.030880 0.508833 0.360548 0.084 Uiso 1 1 calc R U . . .
C63 C 0.1698(3) 0.4751(4) 0.3040(2) 0.0524(11) Uani 1 1 d . . . . .
C64 C 0.1485(4) 0.5967(4) 0.2908(2) 0.0632(13) Uani 1 1 d D . . . .
H64A H 0.135332 0.616954 0.247529 0.076 Uiso 1 1 calc R U . . .
H64B H 0.076919 0.649284 0.312089 0.076 Uiso 1 1 calc R U . . .
C57 C 0.3670(3) 0.3861(3) 0.18540(19) 0.0467(10) Uani 1 1 d . . . . .
H57 H 0.324978 0.352660 0.169911 0.056 Uiso 1 1 calc R U . . .
C65 C 0.7441(4) 0.5203(4) 0.0879(2) 0.0610(12) Uani 1 1 d . . . . .
H65A H 0.802255 0.441243 0.082121 0.092 Uiso 1 1 calc R U . . .
H65B H 0.782140 0.559807 0.104081 0.092 Uiso 1 1 calc R U . . .
H65C H 0.708708 0.558230 0.049526 0.092 Uiso 1 1 calc R U . . .
C91 C 0.8367(4) 0.3935(4) 0.2363(2) 0.0499(10) Uani 1 1 d . . . . .
C92 C 0.9505(4) 0.2843(4) 0.2353(3) 0.0862(17) Uani 1 1 d . . . . .
H92A H 1.007264 0.288927 0.260344 0.129 Uiso 1 1 calc R U . . .
H92B H 0.980486 0.272120 0.194310 0.129 Uiso 1 1 calc R U . . .
H92C H 0.937650 0.220765 0.250562 0.129 Uiso 1 1 calc R U . . .
N2 N 0.2846(6) 1.1158(6) 0.1420(3) 0.1093(17) Uani 1 1 d D U . . .
O3 O 0.3631(8) 1.0453(8) 0.1761(4) 0.126(4) Uani 0.604(16) 1 d D U P A 1
O1 O 0.3047(15) 1.1918(14) 0.1124(6) 0.170(6) Uani 0.604(16) 1 d D U P A 1
O5 O 0.1898(8) 1.1194(10) 0.1304(8) 0.143(5) Uani 0.604(16) 1 d D U P A 1
O1A O 0.1905(18) 1.188(3) 0.1094(12) 0.253(14) Uani 0.396(16) 1 d D U P A 2
O3A O 0.3717(13) 1.124(2) 0.1342(10) 0.136(7) Uani 0.396(16) 1 d D U P A 2
O5A O 0.265(2) 1.0559(15) 0.1851(7) 0.161(8) Uani 0.396(16) 1 d D U P A 2
N4 N 0.1233(5) 0.6807(5) 0.4562(3) 0.0978(15) Uani 1 1 d D U . . .
O2 O 0.1756(4) 0.5751(4) 0.4535(2) 0.1219(16) Uani 1 1 d D U . . .
O4 O 0.1228(4) 0.7436(5) 0.4074(3) 0.1262(16) Uani 1 1 d D U . . .
O6 O 0.0707(5) 0.7293(6) 0.5021(3) 0.161(2) Uani 1 1 d D U . . .

loop_
_atom_site_aniso_label
_atom_site_aniso_U_11
_atom_site_aniso_U_22
_atom_site_aniso_U_33
_atom_site_aniso_U_23
_atom_site_aniso_U_13
_atom_site_aniso_U_12
Tb1 0.03907(11) 0.04100(11) 0.04051(11) -0.00154(8) 0.00193(8) -0.02243(8)
Zn1 0.0490(3) 0.0534(3) 0.0416(3) 0.0002(2) -0.0026(2) -0.0325(2)
Zn2 0.0492(3) 0.0468(3) 0.0396(3) -0.0084(2) 0.0038(2) -0.0295(2)
O11 0.0428(14) 0.0463(15) 0.0400(15) 0.0044(12) -0.0063(12) -0.0266(12)
O13 0.0493(16) 0.0555(17) 0.0587(19) 0.0057(14) 0.0006(14) -0.0271(14)
O12 0.0411(15) 0.0553(17) 0.0554(18) -0.0001(14) 0.0007(13) -0.0253(13)
O32 0.0562(16) 0.0565(17) 0.0418(16) 0.0081(13) -0.0051(13) -0.0351(14)
O31 0.0475(15) 0.0539(16) 0.0368(15) 0.0014(12) -0.0033(12) -0.0316(13)
O52 0.0559(16) 0.0522(16) 0.0433(16) -0.0066(12) 0.0080(13) -0.0329(14)
O51 0.0504(15) 0.0440(14) 0.0353(14) -0.0094(11) 0.0051(12) -0.0268(13)
O73 0.0516(16) 0.0472(16) 0.0558(18) -0.0007(13) 0.0112(14) -0.0236(14)
N9 0.0433(18) 0.0411(18) 0.0435(19) -0.0038(15) 0.0033(15) -0.0217(15)
O71 0.0460(14) 0.0444(14) 0.0384(14) -0.0119(12) 0.0080(12) -0.0277(12)
O72 0.0612(17) 0.0442(15) 0.0502(17) -0.0067(12) 0.0092(14) -0.0308(14)
O53 0.0432(15) 0.0550(18) 0.068(2) -0.0148(15) -0.0003(14) -0.0231(14)
O93 0.0454(16) 0.0513(17) 0.069(2) -0.0032(14) 0.0045(14) -0.0257(14)
O92 0.0515(17) 0.0497(17) 0.067(2) -0.0008(14) 0.0039(15) -0.0278(14)
N1 0.0465(19) 0.0443(19) 0.047(2) -0.0007(15) 0.0046(16) -0.0216(16)
O33 0.0474(17) 0.0489(17) 0.091(2) -0.0116(16) -0.0065(17) -0.0220(14)
N3 0.0431(18) 0.0407(18) 0.051(2) -0.0025(15) -0.0014(16) -0.0222(15)
C55 0.046(2) 0.040(2) 0.039(2) -0.0047(17) -0.0049(18) -0.0193(18)
N5 0.0390(17) 0.0471(19) 0.052(2) -0.0152(16) 0.0048(15) -0.0223(15)
C45 0.046(2) 0.051(3) 0.071(3) -0.005(2) 0.003(2) -0.021(2)
C23 0.048(2) 0.056(3) 0.058(3) -0.013(2) 0.010(2) -0.030(2)
C22 0.052(3) 0.069(3) 0.081(3) -0.017(3) 0.012(2) -0.034(2)
C21 0.068(3) 0.086(4) 0.100(4) -0.033(3) 0.039(3) -0.050(3)
C20 0.089(4) 0.077(4) 0.085(4) -0.010(3) 0.035(3) -0.056(3)
C19 0.073(3) 0.066(3) 0.072(3) -0.005(3) 0.022(3) -0.038(3)
C18 0.052(2) 0.053(2) 0.047(2) -0.0083(19) 0.0113(19) -0.030(2)
C17 0.061(3) 0.046(2) 0.041(2) 0.0009(18) 0.003(2) -0.028(2)
C15 0.053(2) 0.041(2) 0.043(2) -0.0019(17) -0.0038(19) -0.0224(19)
C14 0.074(3) 0.048(2) 0.045(2) 0.0009(19) -0.012(2) -0.032(2)
C13 0.069(3) 0.051(3) 0.057(3) 0.006(2) -0.025(2) -0.030(2)
C12 0.051(2) 0.050(2) 0.069(3) -0.002(2) -0.015(2) -0.026(2)
C11 0.046(2) 0.038(2) 0.050(2) -0.0043(18) -0.0051(19) -0.0206(18)
C16 0.048(2) 0.035(2) 0.042(2) -0.0024(17) -0.0046(18) -0.0216(18)
C25 0.043(3) 0.093(4) 0.092(4) 0.014(3) -0.002(3) -0.030(3)
C44 0.053(3) 0.042(2) 0.085(3) -0.007(2) -0.003(2) -0.022(2)
C43 0.055(2) 0.040(2) 0.058(3) -0.0054(19) -0.003(2) -0.023(2)
C42 0.076(3) 0.050(3) 0.068(3) 0.007(2) -0.011(3) -0.034(2)
C41 0.089(4) 0.066(3) 0.071(3) 0.001(3) 0.005(3) -0.051(3)
C40 0.068(3) 0.072(3) 0.089(4) -0.004(3) 0.006(3) -0.045(3)
C39 0.054(3) 0.053(3) 0.081(3) 0.002(2) -0.003(2) -0.030(2)
C38 0.051(2) 0.039(2) 0.057(3) -0.0057(18) 0.001(2) -0.0263(19)
C37 0.039(2) 0.044(2) 0.054(3) -0.0122(19) 0.0016(19) -0.0197(18)
C35 0.040(2) 0.048(2) 0.042(2) -0.0081(18) 0.0014(18) -0.0201(18)
C36 0.0322(19) 0.047(2) 0.044(2) -0.0047(18) 0.0042(17) -0.0176(17)
C31 0.037(2) 0.055(2) 0.040(2) -0.0081(18) 0.0035(17) -0.0245(19)
C27 0.077(3) 0.067(3) 0.057(3) 0.011(2) -0.004(2) -0.047(3)
C32 0.050(2) 0.072(3) 0.037(2) 0.000(2) 0.0032(19) -0.033(2)
C33 0.062(3) 0.080(3) 0.039(2) -0.004(2) -0.002(2) -0.040(3)
C34 0.056(3) 0.065(3) 0.052(3) -0.016(2) 0.001(2) -0.035(2)
C51 0.047(2) 0.034(2) 0.042(2) -0.0020(16) -0.0025(18) -0.0174(18)
C52 0.066(3) 0.048(2) 0.035(2) -0.0024(18) 0.005(2) -0.025(2)
C53 0.088(3) 0.053(3) 0.038(2) -0.0068(19) -0.004(2) -0.036(3)
C54 0.062(3) 0.047(2) 0.048(3) -0.0063(19) -0.008(2) -0.027(2)
C56 0.045(2) 0.0319(19) 0.033(2) -0.0019(15) -0.0044(17) -0.0143(17)
C84 0.052(2) 0.046(2) 0.064(3) -0.001(2) 0.004(2) -0.021(2)
C83 0.055(2) 0.044(2) 0.048(2) -0.0003(18) 0.000(2) -0.026(2)
C82 0.073(3) 0.046(2) 0.061(3) -0.004(2) 0.008(2) -0.030(2)
C81 0.091(4) 0.055(3) 0.065(3) 0.005(2) 0.000(3) -0.045(3)
C80 0.079(3) 0.069(3) 0.065(3) 0.001(2) 0.012(3) -0.048(3)
C79 0.063(3) 0.056(3) 0.052(3) -0.005(2) 0.009(2) -0.033(2)
C78 0.049(2) 0.048(2) 0.041(2) -0.0017(18) 0.0012(18) -0.027(2)
C77 0.043(2) 0.049(2) 0.042(2) -0.0019(19) 0.0038(18) -0.0239(19)
C75 0.042(2) 0.047(2) 0.038(2) -0.0070(17) 0.0010(17) -0.0227(18)
C76 0.038(2) 0.048(2) 0.040(2) -0.0108(18) 0.0015(17) -0.0229(18)
C71 0.046(2) 0.045(2) 0.048(2) -0.0100(18) 0.0048(19) -0.0244(19)
C85 0.095(4) 0.046(3) 0.084(4) -0.005(2) 0.019(3) -0.038(3)
C72 0.072(3) 0.050(2) 0.057(3) -0.016(2) 0.007(2) -0.035(2)
C73 0.077(3) 0.066(3) 0.048(3) -0.023(2) 0.012(2) -0.038(3)
C74 0.064(3) 0.063(3) 0.039(2) -0.010(2) 0.006(2) -0.036(2)
C58 0.036(2) 0.057(3) 0.058(3) -0.013(2) 0.0003(19) -0.027(2)
C59 0.054(3) 0.058(3) 0.076(3) -0.017(2) 0.006(2) -0.032(2)
C60 0.067(3) 0.075(3) 0.098(4) -0.011(3) 0.006(3) -0.048(3)
C61 0.062(3) 0.102(4) 0.087(4) -0.011(3) 0.015(3) -0.057(3)
C62 0.043(2) 0.086(4) 0.090(4) -0.024(3) 0.014(2) -0.036(3)
C63 0.040(2) 0.057(3) 0.066(3) -0.016(2) 0.001(2) -0.025(2)
C64 0.036(2) 0.062(3) 0.085(4) -0.019(2) -0.004(2) -0.016(2)
C57 0.041(2) 0.039(2) 0.059(3) -0.0105(19) -0.008(2) -0.0164(18)
C65 0.065(3) 0.069(3) 0.058(3) -0.013(2) 0.022(2) -0.040(2)
C91 0.047(2) 0.048(2) 0.055(3) -0.007(2) -0.005(2) -0.023(2)
C92 0.058(3) 0.057(3) 0.130(5) -0.020(3) -0.005(3) -0.015(3)
N2 0.099(4) 0.126(5) 0.109(5) -0.024(3) 0.001(3) -0.056(4)
O3 0.076(6) 0.156(8) 0.129(8) -0.041(5) -0.005(5) -0.036(5)
O1 0.222(15) 0.278(15) 0.122(10) -0.023(8) 0.028(9) -0.208(13)
O5 0.077(5) 0.133(9) 0.235(16) -0.034(8) -0.007(6) -0.059(5)
O1A 0.133(12) 0.39(3) 0.180(18) 0.058(18) -0.050(12) -0.084(17)
O3A 0.095(9) 0.208(19) 0.120(15) -0.027(12) 0.003(9) -0.082(11)
O5A 0.20(2) 0.140(13) 0.156(13) -0.018(8) 0.030(12) -0.094(14)
N4 0.075(3) 0.110(4) 0.106(4) -0.010(3) -0.009(3) -0.041(3)
O2 0.108(4) 0.102(3) 0.140(4) -0.004(3) 0.004(3) -0.039(3)
O4 0.113(4) 0.131(4) 0.133(4) 0.009(3) -0.014(3) -0.058(3)
O6 0.125(4) 0.221(6) 0.107(4) -0.067(4) 0.017(3) -0.052(4)

loop_
_atom_type_symbol
_atom_type_description
_atom_type_scat_dispersion_real
_atom_type_scat_dispersion_imag
_atom_type_scat_source
C C 0.0033 0.0016 'International Tables Vol C Tables 4.2.6.8 and 6.1.1.4'
H H 0.0000 0.0000 'International Tables Vol C Tables 4.2.6.8 and 6.1.1.4'
N N 0.0061 0.0033 'International Tables Vol C Tables 4.2.6.8 and 6.1.1.4'
O O 0.0106 0.0060 'International Tables Vol C Tables 4.2.6.8 and 6.1.1.4'
Tb Tb -0.1723 4.1537 'International Tables Vol C Tables 4.2.6.8 and 6.1.1.4'
Zn Zn 0.2839 1.4301 'International Tables Vol C Tables 4.2.6.8 and 6.1.1.4'

loop_
_geom_angle_atom_site_label_1
_geom_angle_atom_site_label_2
_geom_angle_atom_site_label_3
_geom_angle
_geom_angle_site_symmetry_1
_geom_angle_site_symmetry_3
_geom_angle_publ_flag
O11 Tb1 O12 61.28(8) . . ?
O11 Tb1 O32 123.19(8) . . ?
O11 Tb1 O31 62.49(8) . . ?
O11 Tb1 O52 69.85(8) . . ?
O11 Tb1 O51 116.15(8) . . ?
O11 Tb1 O72 89.56(9) . . ?
O11 Tb1 O93 83.07(9) . . ?
O11 Tb1 O92 129.76(9) . . ?
O11 Tb1 C91 106.87(11) . . ?
O12 Tb1 O32 143.70(9) . . ?
O12 Tb1 O52 75.44(8) . . ?
O12 Tb1 O72 70.47(9) . . ?
O12 Tb1 C91 145.38(11) . . ?
O32 Tb1 O52 140.80(8) . . ?
O32 Tb1 O72 73.51(9) . . ?
O32 Tb1 C91 70.82(10) . . ?
O31 Tb1 O12 108.03(8) . . ?
O31 Tb1 O32 60.85(8) . . ?
O31 Tb1 O52 120.33(8) . . ?
O31 Tb1 O51 177.13(8) . . ?
O31 Tb1 O72 67.97(8) . . ?
O31 Tb1 O93 70.27(9) . . ?
O31 Tb1 O92 112.32(9) . . ?
O31 Tb1 C91 91.23(10) . . ?
O52 Tb1 C91 69.98(10) . . ?
O51 Tb1 O12 69.28(8) . . ?
O51 Tb1 O32 120.64(8) . . ?
O51 Tb1 O52 60.38(8) . . ?
O51 Tb1 O72 109.79(8) . . ?
O51 Tb1 C91 91.60(10) . . ?
O71 Tb1 O11 144.70(9) . . ?
O71 Tb1 O12 88.68(9) . . ?
O71 Tb1 O32 70.12(8) . . ?
O71 Tb1 O31 116.70(8) . . ?
O71 Tb1 O52 122.96(8) . . ?
O71 Tb1 O51 62.73(8) . . ?
O71 Tb1 O72 61.38(8) . . ?
O71 Tb1 O93 131.48(9) . . ?
O71 Tb1 O92 84.64(9) . . ?
O71 Tb1 C91 108.43(11) . . ?
O72 Tb1 O52 145.61(9) . . ?
O72 Tb1 C91 144.14(11) . . ?
O93 Tb1 O12 137.29(9) . . ?
O93 Tb1 O32 74.78(9) . . ?
O93 Tb1 O52 70.35(9) . . ?
O93 Tb1 O51 112.32(9) . . ?
O93 Tb1 O72 136.05(9) . . ?
O93 Tb1 C91 26.19(10) . . ?
O92 Tb1 O12 137.63(9) . . ?
O92 Tb1 O32 71.21(9) . . ?
O92 Tb1 O52 73.56(9) . . ?
O92 Tb1 O51 70.53(9) . . ?
O92 Tb1 O72 137.51(9) . . ?
O92 Tb1 O93 52.41(9) . . ?
O92 Tb1 C91 26.22(10) . . ?
O11 Zn1 O13 108.45(11) . . ?
O11 Zn1 O31 75.15(10) . . ?
O11 Zn1 N1 86.92(12) . . ?
O11 Zn1 O33 86.18(10) . . ?
O11 Zn1 N3 153.53(12) . . ?
O13 Zn1 O33 161.34(10) . . ?
O31 Zn1 O13 83.14(10) . . ?
O31 Zn1 N1 152.81(12) . . ?
O31 Zn1 O33 112.48(11) . . ?
N1 Zn1 O13 83.41(12) . . ?
N1 Zn1 O33 85.98(12) . . ?
N3 Zn1 O13 91.08(12) . . ?
N3 Zn1 O31 90.17(12) . . ?
N3 Zn1 N1 113.61(13) . . ?
N3 Zn1 O33 79.17(11) . . ?
O51 Zn2 O73 83.51(10) . . ?
O51 Zn2 N9 153.60(11) . . ?
O51 Zn2 O53 111.11(11) . . ?
O73 Zn2 O53 162.26(10) . . ?
N9 Zn2 O73 82.14(11) . . ?
N9 Zn2 O53 87.71(11) . . ?
O71 Zn2 O51 75.89(10) . . ?
O71 Zn2 O73 107.12(10) . . ?
O71 Zn2 N9 87.34(11) . . ?
O71 Zn2 O53 86.79(10) . . ?
O71 Zn2 N5 157.22(12) . . ?
N5 Zn2 O51 90.58(12) . . ?
N5 Zn2 O73 89.08(12) . . ?
N5 Zn2 N9 111.18(13) . . ?
N5 Zn2 O53 81.05(11) . . ?
Zn1 O11 Tb1 112.51(11) . . ?
C16 O11 Tb1 125.3(2) . . ?
C16 O11 Zn1 121.8(2) . . ?
Zn1 O13 H13 99.7 . . ?
C45 O13 Zn1 121.7(2) . . ?
C45 O13 H13 109.5 . . ?
C11 O12 Tb1 115.6(2) . . ?
C11 O12 C25 117.7(3) . . ?
C25 O12 Tb1 125.8(3) . . ?
C31 O32 Tb1 120.2(2) . . ?
C31 O32 C27 115.7(3) . . ?
C27 O32 Tb1 124.1(2) . . ?
Zn1 O31 Tb1 106.60(10) . . ?
C36 O31 Tb1 127.2(2) . . ?
C36 O31 Zn1 125.2(2) . . ?
C51 O52 Tb1 120.1(2) . . ?
C51 O52 C65 116.2(3) . . ?
C65 O52 Tb1 123.4(2) . . ?
Zn2 O51 Tb1 105.61(10) . . ?
C56 O51 Tb1 127.3(2) . . ?
C56 O51 Zn2 124.0(2) . . ?
Zn2 O73 H73 98.3 . . ?
C84 O73 Zn2 121.8(2) . . ?
C84 O73 H73 109.5 . . ?
C78 N9 Zn2 118.9(2) . . ?
C77 N9 Zn2 121.7(3) . . ?
C77 N9 C78 118.5(3) . . ?
Zn2 O71 Tb1 112.45(10) . . ?
C76 O71 Tb1 125.9(2) . . ?
C76 O71 Zn2 121.4(2) . . ?
C71 O72 Tb1 115.5(2) . . ?
C71 O72 C85 117.2(3) . . ?
C85 O72 Tb1 125.8(3) . . ?
Zn2 O53 H53 125.7(17) . . ?
C64 O53 Zn2 118.4(2) . . ?
C64 O53 H53 105.9(16) . . ?
C91 O93 Tb1 94.7(2) . . ?
C91 O92 Tb1 95.0(2) . . ?
C18 N1 Zn1 118.2(3) . . ?
C17 N1 Zn1 122.1(3) . . ?
C17 N1 C18 119.1(3) . . ?
Zn1 O33 H33 129.7(16) . . ?
C44 O33 Zn1 120.1(2) . . ?
C44 O33 H33 107.8(15) . . ?
C38 N3 Zn1 115.9(3) . . ?
C37 N3 Zn1 125.4(3) . . ?
C37 N3 C38 118.4(3) . . ?
C54 C55 C56 119.9(4) . . ?
C54 C55 C57 115.5(4) . . ?
C56 C55 C57 124.7(3) . . ?
C58 N5 Zn2 116.0(3) . . ?
C57 N5 Zn2 124.4(3) . . ?
C57 N5 C58 119.2(3) . . ?
O13 C45 H45A 109.5 . . ?
O13 C45 H45B 109.5 . . ?
O13 C45 C23 110.8(3) . . ?
H45A C45 H45B 108.1 . . ?
C23 C45 H45A 109.5 . . ?
C23 C45 H45B 109.5 . . ?
C22 C23 C45 119.3(4) . . ?
C22 C23 C18 118.1(4) . . ?
C18 C23 C45 122.3(4) . . ?
C23 C22 H22 119.5 . . ?
C21 C22 C23 121.1(5) . . ?
C21 C22 H22 119.5 . . ?
C22 C21 H21 120.3 . . ?
C20 C21 C22 119.4(5) . . ?
C20 C21 H21 120.3 . . ?
C21 C20 H20 119.5 . . ?
C21 C20 C19 121.0(5) . . ?
C19 C20 H20 119.5 . . ?
C20 C19 H19 120.0 . . ?
C18 C19 C20 120.0(5) . . ?
C18 C19 H19 120.0 . . ?
C23 C18 N1 117.7(4) . . ?
C19 C18 N1 121.8(4) . . ?
C19 C18 C23 120.4(4) . . ?
N1 C17 H17 116.9 . . ?
N1 C17 C15 126.3(4) . . ?
C15 C17 H17 116.9 . . ?
C14 C15 C17 118.4(4) . . ?
C16 C15 C17 123.3(4) . . ?
C16 C15 C14 118.3(4) . . ?
C15 C14 H14 119.6 . . ?
C13 C14 C15 120.7(4) . . ?
C13 C14 H14 119.6 . . ?
C14 C13 H13A 119.5 . . ?
C14 C13 C12 121.0(4) . . ?
C12 C13 H13A 119.5 . . ?
C13 C12 H12 120.4 . . ?
C11 C12 C13 119.2(4) . . ?
C11 C12 H12 120.4 . . ?
O12 C11 C16 112.3(3) . . ?
C12 C11 O12 126.5(4) . . ?
C12 C11 C16 121.2(4) . . ?
O11 C16 C15 123.5(3) . . ?
O11 C16 C11 117.1(3) . . ?
C15 C16 C11 119.3(4) . . ?
O12 C25 H25A 109.5 . . ?
O12 C25 H25B 109.5 . . ?
O12 C25 H25C 109.5 . . ?
H25A C25 H25B 109.5 . . ?
H25A C25 H25C 109.5 . . ?
H25B C25 H25C 109.5 . . ?
O33 C44 H44A 109.4 . . ?
O33 C44 H44B 109.4 . . ?
O33 C44 C43 111.1(3) . . ?
H44A C44 H44B 108.0 . . ?
C43 C44 H44A 109.4 . . ?
C43 C44 H44B 109.4 . . ?
C42 C43 C44 120.9(4) . . ?
C42 C43 C38 117.7(4) . . ?
C38 C43 C44 121.2(4) . . ?
C43 C42 H42 119.4 . . ?
C43 C42 C41 121.3(4) . . ?
C41 C42 H42 119.4 . . ?
C42 C41 H41 120.0 . . ?
C40 C41 C42 120.1(5) . . ?
C40 C41 H41 120.0 . . ?
C41 C40 H40 120.0 . . ?
C41 C40 C39 120.0(5) . . ?
C39 C40 H40 120.0 . . ?
C40 C39 H39 120.2 . . ?
C40 C39 C38 119.5(4) . . ?
C38 C39 H39 120.2 . . ?
C43 C38 N3 117.5(4) . . ?
C39 C38 N3 121.0(4) . . ?
C39 C38 C43 121.4(4) . . ?
N3 C37 H37 116.5 . . ?
N3 C37 C35 127.0(4) . . ?
C35 C37 H37 116.5 . . ?
C36 C35 C37 124.5(4) . . ?
C36 C35 C34 119.2(4) . . ?
C34 C35 C37 116.4(4) . . ?
O31 C36 C35 124.8(3) . . ?
O31 C36 C31 118.3(3) . . ?
C35 C36 C31 116.9(4) . . ?
O32 C31 C36 112.8(3) . . ?
C32 C31 O32 124.6(4) . . ?
C32 C31 C36 122.7(4) . . ?
O32 C27 H27A 109.5 . . ?
O32 C27 H27B 109.5 . . ?
O32 C27 H27C 109.5 . . ?
H27A C27 H27B 109.5 . . ?
H27A C27 H27C 109.5 . . ?
H27B C27 H27C 109.5 . . ?
C31 C32 H32 120.2 . . ?
C31 C32 C33 119.6(4) . . ?
C33 C32 H32 120.2 . . ?
C32 C33 H33A 120.1 . . ?
C34 C33 C32 119.8(4) . . ?
C34 C33 H33A 120.1 . . ?
C35 C34 H34 119.1 . . ?
C33 C34 C35 121.8(4) . . ?
C33 C34 H34 119.1 . . ?
O52 C51 C52 123.7(4) . . ?
O52 C51 C56 114.2(3) . . ?
C52 C51 C56 122.0(4) . . ?
C51 C52 H52 120.2 . . ?
C51 C52 C53 119.6(4) . . ?
C53 C52 H52 120.2 . . ?
C52 C53 H53A 119.8 . . ?
C54 C53 C52 120.5(4) . . ?
C54 C53 H53A 119.8 . . ?
C55 C54 H54 119.6 . . ?
C53 C54 C55 120.8(4) . . ?
C53 C54 H54 119.6 . . ?
O51 C56 C55 124.8(3) . . ?
O51 C56 C51 117.9(3) . . ?
C51 C56 C55 117.2(3) . . ?
O73 C84 H84A 109.5 . . ?
O73 C84 H84B 109.5 . . ?
O73 C84 C83 110.7(3) . . ?
H84A C84 H84B 108.1 . . ?
C83 C84 H84A 109.5 . . ?
C83 C84 H84B 109.5 . . ?
C82 C83 C84 119.2(4) . . ?
C82 C83 C78 118.4(4) . . ?
C78 C83 C84 122.2(4) . . ?
C83 C82 H82 119.3 . . ?
C81 C82 C83 121.3(4) . . ?
C81 C82 H82 119.3 . . ?
C82 C81 H81 120.2 . . ?
C80 C81 C82 119.7(4) . . ?
C80 C81 H81 120.2 . . ?
C81 C80 H80 120.0 . . ?
C81 C80 C79 120.0(4) . . ?
C79 C80 H80 120.0 . . ?
C80 C79 H79 119.9 . . ?
C78 C79 C80 120.1(4) . . ?
C78 C79 H79 119.9 . . ?
C83 C78 N9 118.6(3) . . ?
C79 C78 N9 121.1(4) . . ?
C79 C78 C83 120.3(4) . . ?
N9 C77 H77 116.9 . . ?
N9 C77 C75 126.3(4) . . ?
C75 C77 H77 116.9 . . ?
C76 C75 C77 123.4(3) . . ?
C76 C75 C74 117.9(4) . . ?
C74 C75 C77 118.5(4) . . ?
O71 C76 C75 124.0(3) . . ?
O71 C76 C71 116.9(3) . . ?
C75 C76 C71 119.1(3) . . ?
O72 C71 C76 112.5(3) . . ?
C72 C71 O72 126.4(4) . . ?
C72 C71 C76 121.1(4) . . ?
O72 C85 H85A 109.5 . . ?
O72 C85 H85B 109.5 . . ?
O72 C85 H85C 109.5 . . ?
H85A C85 H85B 109.5 . . ?
H85A C85 H85C 109.5 . . ?
H85B C85 H85C 109.5 . . ?
C71 C72 H72 120.2 . . ?
C71 C72 C73 119.6(4) . . ?
C73 C72 H72 120.2 . . ?
C72 C73 H73A 120.0 . . ?
C74 C73 C72 119.9(4) . . ?
C74 C73 H73A 120.0 . . ?
C75 C74 H74 118.9 . . ?
C73 C74 C75 122.3(4) . . ?
C73 C74 H74 118.9 . . ?
C59 C58 N5 121.8(4) . . ?
C59 C58 C63 120.8(4) . . ?
C63 C58 N5 117.2(4) . . ?
C58 C59 H59 120.2 . . ?
C60 C59 C58 119.6(4) . . ?
C60 C59 H59 120.2 . . ?
C59 C60 H60 120.0 . . ?
C61 C60 C59 120.0(5) . . ?
C61 C60 H60 120.0 . . ?
C60 C61 H61 119.9 . . ?
C62 C61 C60 120.3(5) . . ?
C62 C61 H61 119.9 . . ?
C61 C62 H62 119.4 . . ?
C61 C62 C63 121.2(5) . . ?
C63 C62 H62 119.4 . . ?
C58 C63 C64 119.7(4) . . ?
C62 C63 C58 118.0(4) . . ?
C62 C63 C64 122.2(4) . . ?
O53 C64 C63 112.5(3) . . ?
O53 C64 H64A 109.1 . . ?
O53 C64 H64B 109.1 . . ?
C63 C64 H64A 109.1 . . ?
C63 C64 H64B 109.1 . . ?
H64A C64 H64B 107.8 . . ?
C55 C57 H57 116.5 . . ?
N5 C57 C55 127.0(4) . . ?
N5 C57 H57 116.5 . . ?
O52 C65 H65A 109.5 . . ?
O52 C65 H65B 109.5 . . ?
O52 C65 H65C 109.5 . . ?
H65A C65 H65B 109.5 . . ?
H65A C65 H65C 109.5 . . ?
H65B C65 H65C 109.5 . . ?
O93 C91 Tb1 59.1(2) . . ?
O93 C91 O92 117.9(4) . . ?
O93 C91 C92 120.7(4) . . ?
O92 C91 Tb1 58.8(2) . . ?
O92 C91 C92 121.5(4) . . ?
C92 C91 Tb1 179.4(4) . . ?
C91 C92 H92A 109.5 . . ?
C91 C92 H92B 109.5 . . ?
C91 C92 H92C 109.5 . . ?
H92A C92 H92B 109.5 . . ?
H92A C92 H92C 109.5 . . ?
H92B C92 H92C 109.5 . . ?
O3 N2 O1 117.0(10) . . ?
O3 N2 O5 127.8(10) . . ?
O5 N2 O1 115.1(10) . . ?
O3A N2 O1A 117.4(17) . . ?
O3A N2 O5A 126.5(16) . . ?
O5A N2 O1A 115.3(16) . . ?
O2 N4 O4 117.7(6) . . ?
O2 N4 O6 123.2(7) . . ?
O6 N4 O4 119.1(6) . . ?

loop_
_geom_bond_atom_site_label_1
_geom_bond_atom_site_label_2
_geom_bond_distance
_geom_bond_site_symmetry_2
_geom_bond_publ_flag
Tb1 O11 2.329(2) . ?
Tb1 O12 2.621(3) . ?
Tb1 O32 2.630(3) . ?
Tb1 O31 2.444(2) . ?
Tb1 O52 2.656(3) . ?
Tb1 O51 2.483(2) . ?
Tb1 O71 2.321(2) . ?
Tb1 O72 2.630(3) . ?
Tb1 O93 2.454(3) . ?
Tb1 O92 2.447(3) . ?
Tb1 C91 2.850(4) . ?
Zn1 O11 2.011(2) . ?
Zn1 O13 2.221(3) . ?
Zn1 O31 2.052(2) . ?
Zn1 N1 2.091(3) . ?
Zn1 O33 2.386(3) . ?
Zn1 N3 2.033(3) . ?
Zn2 O51 2.046(2) . ?
Zn2 O73 2.277(3) . ?
Zn2 N9 2.080(3) . ?
Zn2 O71 2.026(2) . ?
Zn2 O53 2.319(3) . ?
Zn2 N5 2.039(3) . ?
O11 C16 1.332(4) . ?
O13 H13 0.8200 . ?
O13 C45 1.433(5) . ?
O12 C11 1.384(5) . ?
O12 C25 1.427(5) . ?
O32 C31 1.381(5) . ?
O32 C27 1.441(5) . ?
O31 C36 1.311(4) . ?
O52 C51 1.377(5) . ?
O52 C65 1.445(5) . ?
O51 C56 1.311(4) . ?
O73 H73 0.8200 . ?
O73 C84 1.432(5) . ?
N9 C78 1.418(5) . ?
N9 C77 1.282(5) . ?
O71 C76 1.334(4) . ?
O72 C71 1.378(5) . ?
O72 C85 1.433(5) . ?
O53 H53 0.861(9) . ?
O53 C64 1.434(5) . ?
O93 C91 1.262(5) . ?
O92 C91 1.264(5) . ?
N1 C18 1.429(5) . ?
N1 C17 1.290(5) . ?
O33 H33 0.852(9) . ?
O33 C44 1.423(5) . ?
N3 C38 1.435(5) . ?
N3 C37 1.285(5) . ?
C55 C54 1.408(5) . ?
C55 C56 1.412(5) . ?
C55 C57 1.441(6) . ?
N5 C58 1.428(5) . ?
N5 C57 1.277(5) . ?
C45 H45A 0.9700 . ?
C45 H45B 0.9700 . ?
C45 C23 1.498(6) . ?
C23 C22 1.393(6) . ?
C23 C18 1.397(6) . ?
C22 H22 0.9300 . ?
C22 C21 1.386(7) . ?
C21 H21 0.9300 . ?
C21 C20 1.360(8) . ?
C20 H20 0.9300 . ?
C20 C19 1.380(7) . ?
C19 H19 0.9300 . ?
C19 C18 1.375(6) . ?
C17 H17 0.9300 . ?
C17 C15 1.443(6) . ?
C15 C14 1.412(6) . ?
C15 C16 1.399(5) . ?
C14 H14 0.9300 . ?
C14 C13 1.363(6) . ?
C13 H13A 0.9300 . ?
C13 C12 1.384(6) . ?
C12 H12 0.9300 . ?
C12 C11 1.371(6) . ?
C11 C16 1.402(5) . ?
C25 H25A 0.9600 . ?
C25 H25B 0.9600 . ?
C25 H25C 0.9600 . ?
C44 H44A 0.9700 . ?
C44 H44B 0.9700 . ?
C44 C43 1.497(6) . ?
C43 C42 1.379(6) . ?
C43 C38 1.392(6) . ?
C42 H42 0.9300 . ?
C42 C41 1.382(7) . ?
C41 H41 0.9300 . ?
C41 C40 1.373(7) . ?
C40 H40 0.9300 . ?
C40 C39 1.377(6) . ?
C39 H39 0.9300 . ?
C39 C38 1.382(6) . ?
C37 H37 0.9300 . ?
C37 C35 1.437(5) . ?
C35 C36 1.413(5) . ?
C35 C34 1.413(6) . ?
C36 C31 1.417(5) . ?
C31 C32 1.367(5) . ?
C27 H27A 0.9600 . ?
C27 H27B 0.9600 . ?
C27 H27C 0.9600 . ?
C32 H32 0.9300 . ?
C32 C33 1.394(6) . ?
C33 H33A 0.9300 . ?
C33 C34 1.359(6) . ?
C34 H34 0.9300 . ?
C51 C52 1.380(5) . ?
C51 C56 1.407(5) . ?
C52 H52 0.9300 . ?
C52 C53 1.384(6) . ?
C53 H53A 0.9300 . ?
C53 C54 1.365(6) . ?
C54 H54 0.9300 . ?
C84 H84A 0.9700 . ?
C84 H84B 0.9700 . ?
C84 C83 1.501(6) . ?
C83 C82 1.387(6) . ?
C83 C78 1.393(5) . ?
C82 H82 0.9300 . ?
C82 C81 1.385(6) . ?
C81 H81 0.9300 . ?
C81 C80 1.372(7) . ?
C80 H80 0.9300 . ?
C80 C79 1.389(6) . ?
C79 H79 0.9300 . ?
C79 C78 1.385(5) . ?
C77 H77 0.9300 . ?
C77 C75 1.452(5) . ?
C75 C76 1.400(5) . ?
C75 C74 1.405(5) . ?
C76 C71 1.409(5) . ?
C71 C72 1.367(6) . ?
C85 H85A 0.9600 . ?
C85 H85B 0.9600 . ?
C85 H85C 0.9600 . ?
C72 H72 0.9300 . ?
C72 C73 1.392(6) . ?
C73 H73A 0.9300 . ?
C73 C74 1.352(6) . ?
C74 H74 0.9300 . ?
C58 C59 1.383(6) . ?
C58 C63 1.398(6) . ?
C59 H59 0.9300 . ?
C59 C60 1.378(6) . ?
C60 H60 0.9300 . ?
C60 C61 1.375(7) . ?
C61 H61 0.9300 . ?
C61 C62 1.373(7) . ?
C62 H62 0.9300 . ?
C62 C63 1.380(6) . ?
C63 C64 1.496(6) . ?
C64 H64A 0.9700 . ?
C64 H64B 0.9700 . ?
C57 H57 0.9300 . ?
C65 H65A 0.9600 . ?
C65 H65B 0.9600 . ?
C65 H65C 0.9600 . ?
C91 C92 1.476(6) . ?
C92 H92A 0.9600 . ?
C92 H92B 0.9600 . ?
C92 H92C 0.9600 . ?
N2 O3 1.225(8) . ?
N2 O1 1.273(9) . ?
N2 O5 1.228(8) . ?
N2 O1A 1.320(13) . ?
N2 O3A 1.177(12) . ?
N2 O5A 1.278(12) . ?
N4 O2 1.224(6) . ?
N4 O4 1.305(6) . ?
N4 O6 1.230(6) . ?

loop_
_geom_torsion_atom_site_label_1
_geom_torsion_atom_site_label_2
_geom_torsion_atom_site_label_3
_geom_torsion_atom_site_label_4
_geom_torsion
_geom_torsion_site_symmetry_1
_geom_torsion_site_symmetry_2
_geom_torsion_site_symmetry_3
_geom_torsion_site_symmetry_4
_geom_torsion_publ_flag
Tb1 O11 C16 C15 -152.9(3) . . . . ?
Tb1 O11 C16 C11 26.5(4) . . . . ?
Tb1 O12 C11 C12 160.8(3) . . . . ?
Tb1 O12 C11 C16 -19.7(4) . . . . ?
Tb1 O32 C31 C36 -8.0(4) . . . . ?
Tb1 O32 C31 C32 172.9(3) . . . . ?
Tb1 O31 C36 C35 -174.7(3) . . . . ?
Tb1 O31 C36 C31 5.1(5) . . . . ?
Tb1 O52 C51 C52 -179.6(3) . . . . ?
Tb1 O52 C51 C56 0.0(4) . . . . ?
Tb1 O51 C56 C55 177.4(3) . . . . ?
Tb1 O51 C56 C51 -2.6(4) . . . . ?
Tb1 O71 C76 C75 -155.1(3) . . . . ?
Tb1 O71 C76 C71 24.8(4) . . . . ?
Tb1 O72 C71 C76 -19.7(4) . . . . ?
Tb1 O72 C71 C72 160.1(4) . . . . ?
Tb1 O93 C91 O92 0.7(4) . . . . ?
Tb1 O93 C91 C92 -179.3(4) . . . . ?
Tb1 O92 C91 O93 -0.7(4) . . . . ?
Tb1 O92 C91 C92 179.3(4) . . . . ?
Zn1 O11 C16 C15 34.7(5) . . . . ?
Zn1 O11 C16 C11 -145.8(3) . . . . ?
Zn1 O13 C45 C23 48.0(4) . . . . ?
Zn1 O31 C36 C35 18.2(5) . . . . ?
Zn1 O31 C36 C31 -161.9(2) . . . . ?
Zn1 N1 C18 C23 56.0(4) . . . . ?
Zn1 N1 C18 C19 -123.5(4) . . . . ?
Zn1 N1 C17 C15 -10.2(6) . . . . ?
Zn1 O33 C44 C43 40.8(5) . . . . ?
Zn1 N3 C38 C43 65.9(4) . . . . ?
Zn1 N3 C38 C39 -111.4(4) . . . . ?
Zn1 N3 C37 C35 -5.0(6) . . . . ?
Zn2 O51 C56 C55 20.0(5) . . . . ?
Zn2 O51 C56 C51 -160.0(2) . . . . ?
Zn2 O73 C84 C83 46.7(4) . . . . ?
Zn2 N9 C78 C83 57.8(4) . . . . ?
Zn2 N9 C78 C79 -120.5(4) . . . . ?
Zn2 N9 C77 C75 -15.0(5) . . . . ?
Zn2 O71 C76 C75 30.9(5) . . . . ?
Zn2 O71 C76 C71 -149.2(3) . . . . ?
Zn2 O53 C64 C63 42.0(5) . . . . ?
Zn2 N5 C58 C59 -113.8(4) . . . . ?
Zn2 N5 C58 C63 62.3(4) . . . . ?
Zn2 N5 C57 C55 -6.6(6) . . . . ?
O13 C45 C23 C22 126.5(4) . . . . ?
O13 C45 C23 C18 -58.9(5) . . . . ?
O12 C11 C16 O11 -0.9(5) . . . . ?
O12 C11 C16 C15 178.5(3) . . . . ?
O32 C31 C32 C33 179.7(4) . . . . ?
O31 C36 C31 O32 2.4(5) . . . . ?
O31 C36 C31 C32 -178.5(3) . . . . ?
O52 C51 C52 C53 -179.8(4) . . . . ?
O52 C51 C56 O51 1.5(5) . . . . ?
O52 C51 C56 C55 -178.5(3) . . . . ?
O73 C84 C83 C82 126.9(4) . . . . ?
O73 C84 C83 C78 -57.6(5) . . . . ?
N9 C77 C75 C76 -11.3(6) . . . . ?
N9 C77 C75 C74 172.3(4) . . . . ?
O71 C76 C71 O72 0.2(5) . . . . ?
O71 C76 C71 C72 -179.6(4) . . . . ?
O72 C71 C72 C73 179.7(4) . . . . ?
N1 C17 C15 C14 169.6(4) . . . . ?
N1 C17 C15 C16 -13.5(6) . . . . ?
O33 C44 C43 C42 124.8(4) . . . . ?
O33 C44 C43 C38 -58.9(6) . . . . ?
N3 C37 C35 C36 -2.8(6) . . . . ?
N3 C37 C35 C34 175.8(4) . . . . ?
N5 C58 C59 C60 174.7(4) . . . . ?
N5 C58 C63 C62 -175.1(4) . . . . ?
N5 C58 C63 C64 8.1(6) . . . . ?
C45 C23 C22 C21 174.8(4) . . . . ?
C45 C23 C18 N1 4.8(6) . . . . ?
C45 C23 C18 C19 -175.7(4) . . . . ?
C23 C22 C21 C20 0.7(8) . . . . ?
C22 C23 C18 N1 179.5(4) . . . . ?
C22 C23 C18 C19 -1.0(7) . . . . ?
C22 C21 C20 C19 -0.2(9) . . . . ?
C21 C20 C19 C18 -0.9(8) . . . . ?
C20 C19 C18 N1 -179.0(4) . . . . ?
C20 C19 C18 C23 1.5(7) . . . . ?
C18 N1 C17 C15 178.8(4) . . . . ?
C18 C23 C22 C21 -0.1(7) . . . . ?
C17 N1 C18 C23 -132.8(4) . . . . ?
C17 N1 C18 C19 47.8(6) . . . . ?
C17 C15 C14 C13 -178.7(4) . . . . ?
C17 C15 C16 O11 0.6(6) . . . . ?
C17 C15 C16 C11 -178.8(4) . . . . ?
C15 C14 C13 C12 -2.6(6) . . . . ?
C14 C15 C16 O11 177.4(3) . . . . ?
C14 C15 C16 C11 -2.0(5) . . . . ?
C14 C13 C12 C11 -1.3(6) . . . . ?
C13 C12 C11 O12 -176.9(4) . . . . ?
C13 C12 C11 C16 3.6(6) . . . . ?
C12 C11 C16 O11 178.6(3) . . . . ?
C12 C11 C16 C15 -1.9(6) . . . . ?
C16 C15 C14 C13 4.2(6) . . . . ?
C25 O12 C11 C12 -9.3(6) . . . . ?
C25 O12 C11 C16 170.3(4) . . . . ?
C44 C43 C42 C41 176.6(5) . . . . ?
C44 C43 C38 N3 5.1(6) . . . . ?
C44 C43 C38 C39 -177.5(4) . . . . ?
C43 C42 C41 C40 0.4(8) . . . . ?
C42 C43 C38 N3 -178.5(4) . . . . ?
C42 C43 C38 C39 -1.1(7) . . . . ?
C42 C41 C40 C39 -0.1(8) . . . . ?
C41 C40 C39 C38 -0.8(8) . . . . ?
C40 C39 C38 N3 178.7(4) . . . . ?
C40 C39 C38 C43 1.4(7) . . . . ?
C38 N3 C37 C35 -179.6(4) . . . . ?
C38 C43 C42 C41 0.2(7) . . . . ?
C37 N3 C38 C43 -118.9(4) . . . . ?
C37 N3 C38 C39 63.7(5) . . . . ?
C37 C35 C36 O31 -4.6(6) . . . . ?
C37 C35 C36 C31 175.5(3) . . . . ?
C37 C35 C34 C33 -175.9(4) . . . . ?
C35 C36 C31 O32 -177.7(3) . . . . ?
C35 C36 C31 C32 1.4(6) . . . . ?
C36 C35 C34 C33 2.8(6) . . . . ?
C36 C31 C32 C33 0.7(6) . . . . ?
C31 C32 C33 C34 -1.1(6) . . . . ?
C27 O32 C31 C36 171.4(3) . . . . ?
C27 O32 C31 C32 -7.7(5) . . . . ?
C32 C33 C34 C35 -0.7(7) . . . . ?
C34 C35 C36 O31 176.9(3) . . . . ?
C34 C35 C36 C31 -3.0(5) . . . . ?
C51 C52 C53 C54 -0.9(6) . . . . ?
C52 C51 C56 O51 -178.9(3) . . . . ?
C52 C51 C56 C55 1.1(5) . . . . ?
C52 C53 C54 C55 -0.5(6) . . . . ?
C54 C55 C56 O51 177.5(3) . . . . ?
C54 C55 C56 C51 -2.4(5) . . . . ?
C54 C55 C57 N5 174.9(4) . . . . ?
C56 C55 C54 C53 2.2(6) . . . . ?
C56 C55 C57 N5 -5.0(6) . . . . ?
C56 C51 C52 C53 0.6(6) . . . . ?
C84 C83 C82 C81 175.5(4) . . . . ?
C84 C83 C78 N9 4.1(6) . . . . ?
C84 C83 C78 C79 -177.6(4) . . . . ?
C83 C82 C81 C80 1.2(7) . . . . ?
C82 C83 C78 N9 179.5(4) . . . . ?
C82 C83 C78 C79 -2.1(6) . . . . ?
C82 C81 C80 C79 0.0(8) . . . . ?
C81 C80 C79 C78 -2.1(7) . . . . ?
C80 C79 C78 N9 -178.5(4) . . . . ?
C80 C79 C78 C83 3.2(6) . . . . ?
C78 N9 C77 C75 176.4(3) . . . . ?
C78 C83 C82 C81 -0.1(7) . . . . ?
C77 N9 C78 C83 -133.3(4) . . . . ?
C77 N9 C78 C79 48.3(5) . . . . ?
C77 C75 C76 O71 2.8(6) . . . . ?
C77 C75 C76 C71 -177.0(3) . . . . ?
C77 C75 C74 C73 177.9(4) . . . . ?
C75 C76 C71 O72 -179.9(3) . . . . ?
C75 C76 C71 C72 0.3(6) . . . . ?
C76 C75 C74 C73 1.3(6) . . . . ?
C76 C71 C72 C73 -0.5(7) . . . . ?
C71 C72 C73 C74 1.1(7) . . . . ?
C85 O72 C71 C76 173.6(4) . . . . ?
C85 O72 C71 C72 -6.6(6) . . . . ?
C72 C73 C74 C75 -1.5(7) . . . . ?
C74 C75 C76 O71 179.2(4) . . . . ?
C74 C75 C76 C71 -0.7(6) . . . . ?
C58 N5 C57 C55 -178.9(4) . . . . ?
C58 C59 C60 C61 0.0(8) . . . . ?
C58 C63 C64 O53 -62.3(5) . . . . ?
C59 C58 C63 C62 1.1(6) . . . . ?
C59 C58 C63 C64 -175.8(4) . . . . ?
C59 C60 C61 C62 1.4(8) . . . . ?
C60 C61 C62 C63 -1.6(8) . . . . ?
C61 C62 C63 C58 0.4(7) . . . . ?
C61 C62 C63 C64 177.1(5) . . . . ?
C62 C63 C64 O53 121.1(5) . . . . ?
C63 C58 C59 C60 -1.3(7) . . . . ?
C57 C55 C54 C53 -177.7(4) . . . . ?
C57 C55 C56 O51 -2.5(6) . . . . ?
C57 C55 C56 C51 177.5(3) . . . . ?
C57 N5 C58 C59 59.2(6) . . . . ?
C57 N5 C58 C63 -124.7(4) . . . . ?
C65 O52 C51 C52 -6.2(5) . . . . ?
C65 O52 C51 C56 173.4(3) . . . . ?
